data_7125431
loop_
_publ_author_name
'Ye, Xueqian'
'Pan, Yongkai'
'Yang, Xiaoyu'

_publ_section_title
;
 Direct enantioselective Mannich reactions of \a-azido cyclic ketones:
 asymmetric construction of chiral azides possessing an \a-quaternary
 stereocenter.
;
_journal_issue 1
_journal_name_full 'Chemical communications (Cambridge, England)'
_journal_page_first 98
_journal_page_last 101
_journal_paper_doi 10.1039/c9cc08000g
_journal_volume 56
_journal_year 2019
_chemical_formula_moiety 'C22 H27 N3 O2'
_chemical_formula_sum 'C22 H27 N3 O2'
_chemical_formula_weight 365.46
_space_group_crystal_system orthorhombic
_space_group_IT_number 19
_space_group_name_Hall 'P 2ac 2ab'
_space_group_name_H-M_alt 'P 21 21 21'
_atom_sites_solution_hydrogens geom
_atom_sites_solution_primary dual
_audit_creation_date 2019-10-18
_audit_creation_method
;
Olex2 1.2
(compiled 2018.05.29 svn.r3508 for OlexSys, GUI svn.r5506)
;
_audit_update_record
;
2019-10-19 deposited with the CCDC.	2019-11-25 downloaded from the CCDC.
;
_cell_angle_alpha 90
_cell_angle_beta 90
_cell_angle_gamma 90
_cell_formula_units_Z 4
_cell_length_a 8.4379(2)
_cell_length_b 10.5541(3)
_cell_length_c 22.3081(6)
_cell_measurement_reflns_used 9890
_cell_measurement_temperature 150(2)
_cell_measurement_theta_max 74.45
_cell_measurement_theta_min 4.19
_cell_volume 1986.64(9)
_computing_cell_refinement 'SAINT v8.37A (Bruker, 2015)'
_computing_data_reduction 'SAINT v8.37A (Bruker, 2015)'
_computing_molecular_graphics 'Olex2 (Dolomanov et al., 2009)'
_computing_publication_material 'Olex2 (Dolomanov et al., 2009)'
_computing_structure_refinement 'ShelXL (Sheldrick, 2015)'
_computing_structure_solution 'XT (Sheldrick, 2015)'
_diffrn_ambient_temperature 150.0
_diffrn_measured_fraction_theta_full 0.986
_diffrn_measured_fraction_theta_max 0.987
_diffrn_measurement_device_type 'Bruker APEX-II CCD'
_diffrn_measurement_method '\f and \w scans'
_diffrn_radiation_type CuK\a
_diffrn_radiation_wavelength 1.54178
_diffrn_reflns_av_R_equivalents 0.0214
_diffrn_reflns_av_unetI/netI 0.0187
_diffrn_reflns_Laue_measured_fraction_full 0.986
_diffrn_reflns_Laue_measured_fraction_max 0.987
_diffrn_reflns_limit_h_max 10
_diffrn_reflns_limit_h_min -8
_diffrn_reflns_limit_k_max 13
_diffrn_reflns_limit_k_min -13
_diffrn_reflns_limit_l_max 27
_diffrn_reflns_limit_l_min -26
_diffrn_reflns_number 16588
_diffrn_reflns_point_group_measured_fraction_full 0.989
_diffrn_reflns_point_group_measured_fraction_max 0.988
_diffrn_reflns_theta_full 67.679
_diffrn_reflns_theta_max 74.442
_diffrn_reflns_theta_min 5.605
_diffrn_standards_number 0
_exptl_absorpt_coefficient_mu 0.629
_exptl_absorpt_correction_T_max 0.7538
_exptl_absorpt_correction_T_min 0.6968
_exptl_absorpt_correction_type multi-scan
_exptl_absorpt_process_details
;
SADABS-2016/2 (Bruker,2016/2) was used for absorption correction.
;
_exptl_crystal_colour colourless
_exptl_crystal_colour_primary colourless
_exptl_crystal_density_diffrn 1.222
_exptl_crystal_description block
_exptl_crystal_F_000 784
_exptl_crystal_size_max 0.2
_exptl_crystal_size_mid 0.15
_exptl_crystal_size_min 0.1
_refine_diff_density_max 0.310
_refine_diff_density_min -0.287
_refine_diff_density_rms 0.042
_refine_ls_abs_structure_details
;
 Flack x determined using 1662 quotients [(I+)-(I-)]/[(I+)+(I-)]
 (Parsons, Flack and Wagner, Acta Cryst. B69 (2013) 249-259).
;
_refine_ls_abs_structure_Flack -0.08(5)
_refine_ls_extinction_method none
_refine_ls_goodness_of_fit_ref 1.071
_refine_ls_hydrogen_treatment constr
_refine_ls_matrix_type full
_refine_ls_number_parameters 250
_refine_ls_number_reflns 4017
_refine_ls_number_restraints 0
_refine_ls_restrained_S_all 1.071
_refine_ls_R_factor_all 0.0405
_refine_ls_R_factor_gt 0.0398
_refine_ls_shift/su_max 0.001
_refine_ls_shift/su_mean 0.000
_refine_ls_structure_factor_coef Fsqd
_refine_ls_weighting_details 'w=1/[\s^2^(Fo^2^)+(0.0699P)^2^+0.4270P] where P=(Fo^2^+2Fc^2^)/3'
_refine_ls_weighting_scheme calc
_refine_ls_wR_factor_gt 0.1107
_refine_ls_wR_factor_ref 0.1115
_reflns_Friedel_coverage 0.743
_reflns_Friedel_fraction_full 0.992
_reflns_Friedel_fraction_max 0.988
_reflns_number_gt 3931
_reflns_number_total 4017
_reflns_threshold_expression 'I > 2\s(I)'
_cod_data_source_file c9cc08000g2.cif
_cod_data_source_block cu_wdl_0m
_cod_depositor_comments 'Adding full bibliography for 7125431--7125432.cif.'
_cod_database_code 7125431
_shelx_shelxl_version_number 2018/3
_shelx_space_group_comment
;
The symmetry employed for this shelxl refinement is uniquely defined
by the following loop, which should always be used as a source of
symmetry information in preference to the above space-group names.
They are only intended as comments.
;
_shelx_estimated_absorpt_t_max 0.940
_shelx_estimated_absorpt_t_min 0.885
_olex2_refinement_description
;
1. Fixed Uiso
 At 1.2 times of:
  All C(H) groups, All N(H) groups
 At 1.5 times of:
  All C(H,H,H) groups, All N(H,H,H) groups
2.a Aromatic/amide H refined with riding coordinates:
 N002(H002), C00B(H00G), C00F(H00H), C00G(H00I), C00H(H00J), C00I(H00K),
 C00L(H00O), C00M(H00P), C00N(H00Q)
2.b Idealised Me refined as rotating group:
 N004(H00A,H00B,H00C), N00A(H00D,H00E,H00F), C00K(H00L,H00M,H00N), C00P(H00R,
 H00S,H00T), C00Q(H00U,H00V,H00W), C00R(H00X,H00Y,H)
;
_olex2_submission_special_instructions 'No special instructions were received'

loop_
_space_group_symop_operation_xyz
'x, y, z'
'-x+1/2, -y, z+1/2'
'-x, y+1/2, -z+1/2'
'x+1/2, -y+1/2, -z'

loop_
_atom_site_label
_atom_site_type_symbol
_atom_site_fract_x
_atom_site_fract_y
_atom_site_fract_z
_atom_site_U_iso_or_equiv
_atom_site_adp_type
_atom_site_occupancy
_atom_site_site_symmetry_order
_atom_site_calc_flag
_atom_site_refinement_flags_posn
O001 O 0.57859(19) 0.91654(16) 0.34255(7) 0.0353(4) Uani 1 1 d .
N002 N 0.6743(2) 0.72668(17) 0.35871(7) 0.0266(4) Uani 1 1 d .
H002 H 0.594699 0.724449 0.384156 0.032 Uiso 1 1 calc R
O003 O 0.7747(3) 0.84475(17) 0.28236(9) 0.0533(6) Uani 1 1 d .
N004 N 0.4395(2) 0.4993(2) 0.40563(9) 0.0415(5) Uani 1 1 d .
H00A H 0.395285 0.563157 0.383884 0.062 Uiso 1 1 calc GR
H00B H 0.363520 0.441661 0.415332 0.062 Uiso 1 1 calc GR
H00C H 0.516414 0.460951 0.383557 0.062 Uiso 1 1 calc GR
C005 C 0.5056(2) 0.54870(19) 0.45787(9) 0.0260(4) Uani 1 1 d .
C006 C 0.7769(2) 0.62102(19) 0.35944(9) 0.0248(4) Uani 1 1 d .
C007 C 0.8751(2) 0.43580(19) 0.41215(9) 0.0253(4) Uani 1 1 d .
C008 C 0.6686(2) 0.57408(18) 0.46173(9) 0.0243(4) Uani 1 1 d .
C009 C 0.7743(2) 0.54447(19) 0.40995(9) 0.0237(4) Uani 1 1 d .
N00A N 0.7021(3) 0.7041(3) 0.61609(9) 0.0479(6) Uani 1 1 d .
H00D H 0.748236 0.642094 0.638451 0.072 Uiso 1 1 calc GR
H00E H 0.623424 0.741416 0.637686 0.072 Uiso 1 1 calc GR
H00F H 0.776050 0.763122 0.606076 0.072 Uiso 1 1 calc GR
C00B C 0.8772(3) 0.5924(2) 0.31016(9) 0.0307(4) Uani 1 1 d .
H00G H 0.877111 0.645272 0.275709 0.037 Uiso 1 1 calc R
C00C C 0.4086(2) 0.57360(19) 0.50802(10) 0.0287(4) Uani 1 1 d .
C00D C 0.6380(3) 0.6508(2) 0.56361(9) 0.0322(5) Uani 1 1 d .
C00E C 0.6838(2) 0.8317(2) 0.32338(8) 0.0265(4) Uani 1 1 d .
C00F C 0.8776(2) 0.35279(19) 0.46232(10) 0.0294(4) Uani 1 1 d .
H00H H 0.810518 0.369512 0.495606 0.035 Uiso 1 1 calc R
C00G C 1.0749(3) 0.2991(2) 0.36535(11) 0.0348(5) Uani 1 1 d .
H00I H 1.142353 0.279991 0.332483 0.042 Uiso 1 1 calc R
C00H C 0.7334(3) 0.6242(2) 0.51420(9) 0.0284(4) Uani 1 1 d .
H00J H 0.844040 0.640452 0.516244 0.034 Uiso 1 1 calc R
C00I C 0.4771(3) 0.6232(2) 0.55926(10) 0.0324(5) Uani 1 1 d .
H00K H 0.411335 0.639213 0.592982 0.039 Uiso 1 1 calc R
C00J C 0.9766(2) 0.4077(2) 0.36293(9) 0.0280(4) Uani 1 1 d .
C00K C 0.2344(3) 0.5430(2) 0.50511(11) 0.0372(5) Uani 1 1 d .
H00L H 0.185726 0.589813 0.471940 0.056 Uiso 1 1 calc GR
H00M H 0.183603 0.567410 0.542886 0.056 Uiso 1 1 calc GR
H00N H 0.220543 0.451826 0.498605 0.056 Uiso 1 1 calc GR
C00L C 1.0740(3) 0.2216(2) 0.41422(12) 0.0380(5) Uani 1 1 d .
H00O H 1.140222 0.148856 0.415149 0.046 Uiso 1 1 calc R
C00M C 0.9735(3) 0.4887(2) 0.31239(10) 0.0329(5) Uani 1 1 d .
H00P H 1.040201 0.470501 0.279189 0.040 Uiso 1 1 calc R
C00N C 0.9749(3) 0.2493(2) 0.46341(11) 0.0354(5) Uani 1 1 d .
H00Q H 0.975747 0.195582 0.497582 0.042 Uiso 1 1 calc R
C00O C 0.5689(3) 1.0440(2) 0.31522(11) 0.0380(5) Uani 1 1 d .
C00P C 0.4352(4) 1.1037(3) 0.34979(17) 0.0651(9) Uani 1 1 d .
H00R H 0.337179 1.056404 0.342377 0.098 Uiso 1 1 calc GR
H00S H 0.421546 1.191694 0.336797 0.098 Uiso 1 1 calc GR
H00T H 0.459827 1.101767 0.392713 0.098 Uiso 1 1 calc GR
C00Q C 0.7227(4) 1.1132(3) 0.32682(17) 0.0566(7) Uani 1 1 d .
H00U H 0.744285 1.114224 0.369977 0.085 Uiso 1 1 calc GR
H00V H 0.714211 1.200360 0.312045 0.085 Uiso 1 1 calc GR
H00W H 0.809279 1.069788 0.305946 0.085 Uiso 1 1 calc GR
C00R C 0.5327(5) 1.0321(4) 0.24885(15) 0.0690(10) Uani 1 1 d .
H00X H 0.619793 0.987518 0.228848 0.104 Uiso 1 1 calc GR
H00Y H 0.520743 1.116719 0.231369 0.104 Uiso 1 1 calc GR
H H 0.434155 0.984255 0.243461 0.104 Uiso 1 1 calc GR

loop_
_atom_site_aniso_label
_atom_site_aniso_U_11
_atom_site_aniso_U_22
_atom_site_aniso_U_33
_atom_site_aniso_U_23
_atom_site_aniso_U_13
_atom_site_aniso_U_12
O001 0.0372(8) 0.0375(8) 0.0312(8) 0.0091(6) 0.0055(6) 0.0134(7)
N002 0.0256(8) 0.0317(9) 0.0226(7) 0.0027(7) 0.0056(6) 0.0051(7)
O003 0.0721(13) 0.0371(9) 0.0507(11) 0.0144(8) 0.0355(10) 0.0140(9)
N004 0.0309(9) 0.0603(13) 0.0332(10) -0.0089(9) 0.0038(8) -0.0100(9)
C005 0.0250(9) 0.0259(9) 0.0271(10) 0.0023(7) 0.0038(7) -0.0007(7)
C006 0.0237(8) 0.0282(9) 0.0226(9) -0.0007(7) 0.0003(7) 0.0002(8)
C007 0.0222(8) 0.0268(9) 0.0268(9) -0.0018(8) 0.0022(7) -0.0019(7)
C008 0.0260(9) 0.0241(8) 0.0229(8) 0.0029(7) 0.0047(7) 0.0015(7)
C009 0.0207(8) 0.0270(9) 0.0234(9) -0.0009(7) 0.0020(7) -0.0019(7)
N00A 0.0502(12) 0.0641(14) 0.0294(10) -0.0120(10) -0.0007(9) 0.0055(11)
C00B 0.0330(10) 0.0357(11) 0.0235(9) 0.0021(8) 0.0065(8) 0.0027(8)
C00C 0.0265(10) 0.0271(9) 0.0325(10) 0.0040(8) 0.0073(8) 0.0012(8)
C00D 0.0369(11) 0.0347(11) 0.0252(10) -0.0008(8) 0.0031(8) 0.0028(9)
C00E 0.0274(9) 0.0309(10) 0.0213(9) -0.0011(7) 0.0006(7) 0.0005(8)
C00F 0.0296(10) 0.0290(10) 0.0297(10) 0.0010(8) 0.0029(8) -0.0004(8)
C00G 0.0296(10) 0.0366(11) 0.0381(11) -0.0072(9) 0.0024(9) 0.0065(9)
C00H 0.0269(9) 0.0330(10) 0.0254(9) 0.0004(8) 0.0016(8) 0.0003(8)
C00I 0.0357(11) 0.0345(10) 0.0269(10) 0.0012(8) 0.0129(8) 0.0046(9)
C00J 0.0235(9) 0.0314(10) 0.0292(10) -0.0041(8) 0.0026(8) 0.0017(7)
C00K 0.0265(10) 0.0427(12) 0.0423(12) -0.0001(10) 0.0112(9) -0.0030(9)
C00L 0.0343(11) 0.0334(11) 0.0463(13) -0.0034(10) -0.0017(10) 0.0099(10)
C00M 0.0309(10) 0.0400(11) 0.0278(10) -0.0027(9) 0.0102(8) 0.0029(9)
C00N 0.0365(11) 0.0317(10) 0.0379(11) 0.0057(9) -0.0019(9) 0.0011(9)
C00O 0.0429(12) 0.0341(11) 0.0371(12) 0.0091(10) 0.0010(10) 0.0096(10)
C00P 0.0628(18) 0.0489(17) 0.084(2) 0.0174(15) 0.0240(17) 0.0279(15)
C00Q 0.0558(16) 0.0398(14) 0.074(2) -0.0043(13) 0.0057(15) -0.0004(13)
C00R 0.086(2) 0.072(2) 0.0493(17) 0.0181(15) -0.0206(16) 0.0197(19)

loop_
_atom_type_symbol
_atom_type_description
_atom_type_scat_dispersion_real
_atom_type_scat_dispersion_imag
_atom_type_scat_source
C C 0.0181 0.0091 'International Tables Vol C Tables 4.2.6.8 and 6.1.1.4'
H H 0.0000 0.0000 'International Tables Vol C Tables 4.2.6.8 and 6.1.1.4'
N N 0.0311 0.0180 'International Tables Vol C Tables 4.2.6.8 and 6.1.1.4'
O O 0.0492 0.0322 'International Tables Vol C Tables 4.2.6.8 and 6.1.1.4'

loop_
_geom_angle_atom_site_label_1
_geom_angle_atom_site_label_2
_geom_angle_atom_site_label_3
_geom_angle
C00E O001 C00O 121.10(17)
C00E N002 C006 127.83(17)
N004 C005 C008 121.00(18)
N004 C005 C00C 120.03(18)
C008 C005 C00C 118.97(19)
N002 C006 C00B 121.65(17)
C009 C006 N002 117.37(17)
C009 C006 C00B 120.97(18)
C00F C007 C009 122.05(17)
C00F C007 C00J 118.02(18)
C00J C007 C009 119.93(17)
C005 C008 C009 119.87(18)
C00H C008 C005 120.48(18)
C00H C008 C009 119.63(18)
C006 C009 C007 119.10(17)
C006 C009 C008 121.09(17)
C007 C009 C008 119.81(17)
C00M C00B C006 119.86(18)
C005 C00C C00K 119.5(2)
C00I C00C C005 118.89(19)
C00I C00C C00K 121.62(19)
C00H C00D N00A 121.1(2)
C00I C00D N00A 121.1(2)
C00I C00D C00H 117.8(2)
O001 C00E N002 108.81(17)
O003 C00E O001 126.3(2)
O003 C00E N002 124.85(19)
C00N C00F C007 121.0(2)
C00L C00G C00J 120.9(2)
C00D C00H C008 120.9(2)
C00C C00I C00D 122.96(19)
C00G C00J C007 119.46(19)
C00G C00J C00M 122.05(19)
C00M C00J C007 118.48(18)
C00G C00L C00N 120.1(2)
C00B C00M C00J 121.66(18)
C00F C00N C00L 120.5(2)
O001 C00O C00P 102.2(2)
O001 C00O C00Q 108.7(2)
O001 C00O C00R 109.7(2)
C00P C00O C00Q 110.7(3)
C00P C00O C00R 112.6(3)
C00Q C00O C00R 112.3(3)

loop_
_geom_bond_atom_site_label_1
_geom_bond_atom_site_label_2
_geom_bond_distance
O001 C00E 1.332(3)
O001 C00O 1.479(3)
N002 C006 1.412(3)
N002 C00E 1.362(3)
O003 C00E 1.202(3)
N004 C005 1.393(3)
C005 C008 1.404(3)
C005 C00C 1.411(3)
C006 C009 1.387(3)
C006 C00B 1.419(3)
C007 C009 1.429(3)
C007 C00F 1.421(3)
C007 C00J 1.424(3)
C008 C009 1.492(3)
C008 C00H 1.396(3)
N00A C00D 1.407(3)
C00B C00M 1.364(3)
C00C C00I 1.384(3)
C00C C00K 1.507(3)
C00D C00H 1.394(3)
C00D C00I 1.392(3)
C00F C00N 1.367(3)
C00G C00J 1.415(3)
C00G C00L 1.363(4)
C00J C00M 1.416(3)
C00L C00N 1.410(3)
C00O C00P 1.504(4)
C00O C00Q 1.511(4)
C00O C00R 1.517(4)
